data_2219982
loop_
_publ_author_name
'Ban, Hong-Yan'
'Li, Cong-Ming'

_publ_section_title
;
 (<i>E</i>)-<i>N</i>'-(2-Chloro-5-nitrobenzylidene)-4-methoxybenzohydrazide
;
_journal_coeditor_code RZ2255
_journal_issue 11
_journal_name_full 'Acta Crystallographica Section E'
_journal_page_first o2177
_journal_paper_doi 10.1107/S1600536808034107
_journal_volume 64
_journal_year 2008
_chemical_formula_iupac 'C15 H12 Cl N3 O4'
_chemical_formula_moiety 'C15 H12 Cl N3 O4'
_chemical_formula_sum 'C15 H12 Cl N3 O4'
_chemical_formula_weight 333.73
_chemical_name_systematic
;
(E)-<i>N</i>'-(2-Chloro-5-nitrobenzylidene)-4-methoxybenzohydrazide
;
_space_group_IT_number 9
_symmetry_cell_setting monoclinic
_symmetry_space_group_name_Hall 'C -2yc'
_symmetry_space_group_name_H-M 'C 1 c 1'
_atom_sites_solution_hydrogens geom
_atom_sites_solution_primary direct
_atom_sites_solution_secondary difmap
_audit_creation_method SHELXL-97
_cell_angle_alpha 90.00
_cell_angle_beta 97.199(3)
_cell_angle_gamma 90.00
_cell_formula_units_Z 4
_cell_length_a 11.724(2)
_cell_length_b 13.482(3)
_cell_length_c 9.4259(19)
_cell_measurement_reflns_used 1899
_cell_measurement_temperature 298(2)
_cell_measurement_theta_max 26.0
_cell_measurement_theta_min 2.7
_cell_volume 1478.1(5)
_computing_cell_refinement 'SAINT (Bruker, 1998)'
_computing_data_collection 'SMART (Bruker, 1998)'
_computing_data_reduction 'SAINT (Bruker, 1998)'
_computing_molecular_graphics 'SHELXTL (Sheldrick, 2008)'
_computing_publication_material 'SHELXTL (Sheldrick, 2008)'
_computing_structure_refinement 'SHELXL97 (Sheldrick, 2008)'
_computing_structure_solution 'SHELXS97 (Sheldrick, 2008)'
_diffrn_ambient_temperature 298(2)
_diffrn_measured_fraction_theta_full 0.971
_diffrn_measured_fraction_theta_max 0.971
_diffrn_measurement_device_type 'Bruker SMART CCD area-detector'
_diffrn_measurement_method \w
_diffrn_radiation_monochromator graphite
_diffrn_radiation_source 'fine-focus sealed tube'
_diffrn_radiation_type MoK\a
_diffrn_radiation_wavelength 0.71073
_diffrn_reflns_av_R_equivalents 0.0149
_diffrn_reflns_av_sigmaI/netI 0.0239
_diffrn_reflns_limit_h_max 15
_diffrn_reflns_limit_h_min -12
_diffrn_reflns_limit_k_max 14
_diffrn_reflns_limit_k_min -17
_diffrn_reflns_limit_l_max 11
_diffrn_reflns_limit_l_min -12
_diffrn_reflns_number 4284
_diffrn_reflns_theta_full 27.50
_diffrn_reflns_theta_max 27.50
_diffrn_reflns_theta_min 2.31
_diffrn_standards_number 0
_exptl_absorpt_coefficient_mu 0.283
_exptl_absorpt_correction_T_max 0.9534
_exptl_absorpt_correction_T_min 0.9455
_exptl_absorpt_correction_type multi-scan
_exptl_absorpt_process_details '(SADABS; Sheldrick, 1996)'
_exptl_crystal_colour colourless
_exptl_crystal_density_diffrn 1.500
_exptl_crystal_density_method 'not measured'
_exptl_crystal_description block
_exptl_crystal_F_000 688
_exptl_crystal_size_max 0.20
_exptl_crystal_size_mid 0.20
_exptl_crystal_size_min 0.17
_refine_diff_density_max 0.137
_refine_diff_density_min -0.189
_refine_ls_abs_structure_details 'Flack (1983), 1079 Friedel pairs'
_refine_ls_abs_structure_Flack -0.01(7)
_refine_ls_extinction_method none
_refine_ls_goodness_of_fit_ref 1.038
_refine_ls_hydrogen_treatment mixed
_refine_ls_matrix_type full
_refine_ls_number_parameters 212
_refine_ls_number_reflns 2735
_refine_ls_number_restraints 3
_refine_ls_restrained_S_all 1.038
_refine_ls_R_factor_all 0.0436
_refine_ls_R_factor_gt 0.0352
_refine_ls_shift/su_max 0.000
_refine_ls_shift/su_mean 0.000
_refine_ls_structure_factor_coef Fsqd
_refine_ls_weighting_details 'calc w=1/[\s^2^(Fo^2^)+(0.0432P)^2^+0.2836P] where P=(Fo^2^+2Fc^2^)/3'
_refine_ls_weighting_scheme calc
_refine_ls_wR_factor_gt 0.0836
_refine_ls_wR_factor_ref 0.0895
_reflns_number_gt 2320
_reflns_number_total 2735
_reflns_threshold_expression I>2\s(I)
_cod_data_source_file rz2255.cif
_cod_data_source_block I
_cod_original_sg_symbol_H-M 'C c'
_cod_database_code 2219982
_cod_database_fobs_code 2219982

loop_
_symmetry_equiv_pos_as_xyz
'x, y, z'
'x, -y, z+1/2'
'x+1/2, y+1/2, z'
'x+1/2, -y+1/2, z+1/2'

loop_
_atom_site_type_symbol
_atom_site_label
_atom_site_fract_x
_atom_site_fract_y
_atom_site_fract_z
_atom_site_U_iso_or_equiv
_atom_site_adp_type
_atom_site_calc_flag
_atom_site_refinement_flags
_atom_site_occupancy
Cl Cl1 0.12621(9) 0.12406(5) 0.37773(10) 0.0861(3) Uani d . 1
N N1 0.13488(17) 0.41377(14) 0.18463(19) 0.0474(5) Uani d . 1
N N2 0.09570(18) 0.49328(13) 0.2558(2) 0.0477(4) Uani d D 1
N N3 0.3330(2) 0.2029(2) -0.1503(3) 0.0806(8) Uani d . 1
O O1 0.07475(18) 0.58146(13) 0.05053(18) 0.0603(5) Uani d . 1
O O2 -0.0721(2) 0.92744(16) 0.4294(3) 0.0838(7) Uani d . 1
O O3 0.3489(3) 0.2876(2) -0.1823(3) 0.1312(12) Uani d . 1
O O4 0.3571(2) 0.1320(2) -0.2230(3) 0.1006(8) Uani d . 1
C C1 0.1933(2) 0.24746(17) 0.1773(2) 0.0466(5) Uani d . 1
C C2 0.1870(2) 0.15042(18) 0.2246(3) 0.0521(6) Uani d . 1
C C3 0.2269(2) 0.07102(18) 0.1509(3) 0.0625(7) Uani d . 1
H H3 0.2211 0.0067 0.1848 0.075 Uiso calc R 1
C C4 0.2750(2) 0.0880(2) 0.0280(3) 0.0626(7) Uani d . 1
H H4 0.3019 0.0356 -0.0227 0.075 Uiso calc R 1
C C5 0.2829(2) 0.1836(2) -0.0190(3) 0.0574(7) Uani d . 1
C C6 0.2439(2) 0.26332(17) 0.0522(3) 0.0506(6) Uani d . 1
H H6 0.2511 0.3273 0.0176 0.061 Uiso calc R 1
C C7 0.1489(2) 0.33260(16) 0.2508(2) 0.0478(5) Uani d . 1
H H7 0.1315 0.3267 0.3440 0.057 Uiso calc R 1
C C8 0.06846(19) 0.57703(16) 0.1789(2) 0.0437(5) Uani d . 1
C C9 0.0312(2) 0.66442(16) 0.2574(2) 0.0432(5) Uani d . 1
C C10 -0.0184(2) 0.66089(17) 0.3825(2) 0.0466(5) Uani d . 1
H H10 -0.0277 0.6001 0.4262 0.056 Uiso calc R 1
C C11 -0.0548(2) 0.7478(2) 0.4443(3) 0.0536(6) Uani d . 1
H H11 -0.0890 0.7449 0.5280 0.064 Uiso calc R 1
C C12 -0.0394(2) 0.83779(18) 0.3803(3) 0.0594(7) Uani d . 1
C C13 0.0120(3) 0.8419(2) 0.2577(3) 0.0664(7) Uani d . 1
H H13 0.0243 0.9031 0.2166 0.080 Uiso calc R 1
C C14 0.0454(2) 0.75687(18) 0.1949(3) 0.0576(7) Uani d . 1
H H14 0.0778 0.7607 0.1099 0.069 Uiso calc R 1
C C15 -0.1293(3) 0.9299(3) 0.5519(5) 0.0924(11) Uani d . 1
H H15A -0.1978 0.8904 0.5359 0.139 Uiso calc R 1
H H15B -0.1493 0.9972 0.5714 0.139 Uiso calc R 1
H H15C -0.0796 0.9039 0.6320 0.139 Uiso calc R 1
H H2 0.085(2) 0.490(2) 0.3482(13) 0.080 Uiso d D 1

loop_
_atom_site_aniso_label
_atom_site_aniso_U_11
_atom_site_aniso_U_22
_atom_site_aniso_U_33
_atom_site_aniso_U_12
_atom_site_aniso_U_13
_atom_site_aniso_U_23
Cl1 0.1402(7) 0.0565(4) 0.0680(4) 0.0130(5) 0.0377(4) 0.0108(4)
N1 0.0625(12) 0.0416(10) 0.0391(10) 0.0010(8) 0.0102(9) -0.0058(8)
N2 0.0704(12) 0.0389(9) 0.0353(9) 0.0033(8) 0.0128(9) -0.0020(7)
N3 0.0738(16) 0.094(2) 0.0798(18) -0.0181(14) 0.0314(13) -0.0263(16)
O1 0.0928(13) 0.0558(9) 0.0343(9) 0.0018(9) 0.0157(8) 0.0020(7)
O2 0.0947(15) 0.0526(12) 0.1063(18) 0.0148(10) 0.0216(13) -0.0121(11)
O3 0.187(3) 0.098(2) 0.131(2) -0.042(2) 0.109(2) -0.0274(17)
O4 0.1071(17) 0.1107(19) 0.0928(16) -0.0112(14) 0.0478(14) -0.0467(14)
C1 0.0483(12) 0.0468(12) 0.0440(13) -0.0013(10) 0.0028(10) -0.0074(10)
C2 0.0607(15) 0.0487(12) 0.0455(13) 0.0046(11) 0.0015(11) -0.0052(10)
C3 0.0749(17) 0.0441(13) 0.0663(18) 0.0083(12) 0.0008(14) -0.0078(12)
C4 0.0590(15) 0.0581(15) 0.0696(18) 0.0076(12) 0.0029(13) -0.0235(13)
C5 0.0464(14) 0.0688(17) 0.0574(15) -0.0061(11) 0.0080(12) -0.0217(13)
C6 0.0500(13) 0.0504(13) 0.0517(14) -0.0037(12) 0.0071(11) -0.0082(11)
C7 0.0631(14) 0.0425(12) 0.0379(12) -0.0009(11) 0.0067(10) -0.0031(9)
C8 0.0553(13) 0.0426(11) 0.0339(11) -0.0066(10) 0.0085(9) 0.0000(9)
C9 0.0510(13) 0.0428(11) 0.0352(11) 0.0004(10) 0.0028(10) -0.0001(9)
C10 0.0563(14) 0.0431(12) 0.0399(12) -0.0016(10) 0.0046(11) 0.0018(10)
C11 0.0512(13) 0.0615(16) 0.0481(15) 0.0030(12) 0.0064(12) -0.0111(11)
C12 0.0589(15) 0.0406(13) 0.0752(19) 0.0073(11) -0.0051(14) -0.0043(12)
C13 0.0841(19) 0.0430(13) 0.0721(18) 0.0036(13) 0.0099(15) 0.0094(13)
C14 0.0753(17) 0.0485(14) 0.0507(14) -0.0021(12) 0.0144(13) 0.0100(11)
C15 0.077(2) 0.081(2) 0.121(3) 0.0114(16) 0.017(2) -0.038(2)

loop_
_atom_type_symbol
_atom_type_description
_atom_type_scat_dispersion_real
_atom_type_scat_dispersion_imag
_atom_type_scat_source
C C 0.0033 0.0016 'International Tables Vol C Tables 4.2.6.8 and 6.1.1.4'
H H 0.0000 0.0000 'International Tables Vol C Tables 4.2.6.8 and 6.1.1.4'
N N 0.0061 0.0033 'International Tables Vol C Tables 4.2.6.8 and 6.1.1.4'
O O 0.0106 0.0060 'International Tables Vol C Tables 4.2.6.8 and 6.1.1.4'
Cl Cl 0.1484 0.1585 'International Tables Vol C Tables 4.2.6.8 and 6.1.1.4'

loop_
_geom_angle_atom_site_label_1
_geom_angle_atom_site_label_2
_geom_angle_atom_site_label_3
_geom_angle
C7 N1 N2 117.83(18)
C8 N2 N1 117.34(17)
C8 N2 H2 120.9(19)
N1 N2 H2 121.7(19)
O3 N3 O4 123.0(3)
O3 N3 C5 118.3(3)
O4 N3 C5 118.7(3)
C12 O2 C15 118.8(3)
C2 C1 C6 117.3(2)
C2 C1 C7 123.4(2)
C6 C1 C7 119.3(2)
C1 C2 C3 122.1(3)
C1 C2 Cl1 120.45(19)
C3 C2 Cl1 117.4(2)
C4 C3 C2 119.6(3)
C4 C3 H3 120.2
C2 C3 H3 120.2
C5 C4 C3 118.9(2)
C5 C4 H4 120.6
C3 C4 H4 120.6
C4 C5 C6 122.5(3)
C4 C5 N3 119.5(2)
C6 C5 N3 118.0(3)
C5 C6 C1 119.6(2)
C5 C6 H6 120.2
C1 C6 H6 120.2
N1 C7 C1 118.5(2)
N1 C7 H7 120.8
C1 C7 H7 120.8
O1 C8 N2 121.9(2)
O1 C8 C9 120.8(2)
N2 C8 C9 117.29(18)
C10 C9 C14 118.4(2)
C10 C9 C8 125.4(2)
C14 C9 C8 116.1(2)
C9 C10 C11 120.7(2)
C9 C10 H10 119.7
C11 C10 H10 119.7
C12 C11 C10 119.5(2)
C12 C11 H11 120.3
C10 C11 H11 120.3
O2 C12 C13 114.9(3)
O2 C12 C11 125.0(3)
C13 C12 C11 120.1(2)
C14 C13 C12 120.7(2)
C14 C13 H13 119.7
C12 C13 H13 119.7
C13 C14 C9 120.6(2)
C13 C14 H14 119.7
C9 C14 H14 119.7
O2 C15 H15A 109.5
O2 C15 H15B 109.5
H15A C15 H15B 109.5
O2 C15 H15C 109.5
H15A C15 H15C 109.5
H15B C15 H15C 109.5

loop_
_geom_bond_atom_site_label_1
_geom_bond_atom_site_label_2
_geom_bond_distance
Cl1 C2 1.725(3)
N1 C7 1.260(3)
N1 N2 1.374(2)
N2 C8 1.358(3)
N2 H2 0.897(10)
N3 O3 1.202(4)
N3 O4 1.229(3)
N3 C5 1.458(4)
O1 C8 1.223(3)
O2 C12 1.366(3)
O2 C15 1.406(4)
C1 C2 1.387(3)
C1 C6 1.402(3)
C1 C7 1.469(3)
C2 C3 1.389(3)
C3 C4 1.370(4)
C3 H3 0.9300
C4 C5 1.369(4)
C4 H4 0.9300
C5 C6 1.376(3)
C6 H6 0.9300
C7 H7 0.9300
C8 C9 1.485(3)
C9 C10 1.379(3)
C9 C14 1.397(3)
C10 C11 1.399(3)
C10 H10 0.9300
C11 C12 1.376(4)
C11 H11 0.9300
C12 C13 1.370(4)
C13 C14 1.370(4)
C13 H13 0.9300
C14 H14 0.9300
C15 H15A 0.9600
C15 H15B 0.9600
C15 H15C 0.9600

loop_
_geom_hbond_atom_site_label_D
_geom_hbond_atom_site_label_H
_geom_hbond_atom_site_label_A
_geom_hbond_site_symmetry_A
_geom_hbond_distance_DH
_geom_hbond_distance_HA
_geom_hbond_distance_DA
_geom_hbond_angle_DHA
N2 H2 O1 2_565 0.897(10) 2.150(15) 2.994(3) 156(3)

loop_
_cod_related_entry_id
_cod_related_entry_database
_cod_related_entry_code
1 ChemSpider 7835078
